data_4080117
loop_
_publ_author_name
'Basalov, Ivan V.'
'Lyubov, Dmitry M.'
'Fukin, Georgy K.'
'Cherkasov, Anton V.'
'Trifonov, Alexander A.'

_publ_section_title
;
 Reactivity of Ytterbium(II) Hydride. Redox Reactions: Ytterbium(II) vs
 Hydrido Ligand. Metathesis of the Yb--H Bond
;
_journal_issue 5
_journal_name_full Organometallics
_journal_page_first 1507
_journal_paper_doi 10.1021/om400015k
_journal_volume 32
_journal_year 2013
_chemical_formula_sum 'C86 H114 N4 S4 Yb2'
_chemical_formula_weight 1678.13
_chemical_name_systematic
; 
 ? 
;
_space_group_IT_number 14
_symmetry_cell_setting monoclinic
_symmetry_space_group_name_Hall '-P 2yn'
_symmetry_space_group_name_H-M 'P 1 21/n 1'
_atom_sites_solution_hydrogens geom
_atom_sites_solution_primary direct
_atom_sites_solution_secondary difmap
_audit_creation_method SHELXL-97
_cell_angle_alpha 90.00
_cell_angle_beta 114.938(3)
_cell_angle_gamma 90.00
_cell_formula_units_Z 2
_cell_length_a 15.4161(4)
_cell_length_b 17.4607(4)
_cell_length_c 15.9777(4)
_cell_measurement_reflns_used 9330
_cell_measurement_temperature 100(2)
_cell_measurement_theta_max 32.5699
_cell_measurement_theta_min 3.0383
_cell_volume 3899.82(19)
_computing_cell_refinement 'CrysAlisPro, Agilent Technologies'
_computing_data_collection 'CrysAlisPro, Agilent Technologies'
_computing_data_reduction 'CrysAlisPro, Agilent Technologies'
_computing_molecular_graphics 'Bruker SHELXTL'
_computing_publication_material 'Bruker SHELXTL'
_computing_structure_refinement 'SHELXL-97 (Sheldrick, 2008)'
_computing_structure_solution 'SHELXS-97 (Sheldrick, 2008)'
_diffrn_ambient_temperature 100(2)
_diffrn_measured_fraction_theta_full 0.996
_diffrn_measured_fraction_theta_max 0.996
_diffrn_radiation_monochromator graphite
_diffrn_radiation_source 'fine-focus sealed tube'
_diffrn_radiation_type MoK\a
_diffrn_radiation_wavelength 0.71073
_diffrn_reflns_av_R_equivalents 0.1436
_diffrn_reflns_av_sigmaI/netI 0.1083
_diffrn_reflns_limit_h_max 21
_diffrn_reflns_limit_h_min -21
_diffrn_reflns_limit_k_max 24
_diffrn_reflns_limit_k_min -24
_diffrn_reflns_limit_l_max 22
_diffrn_reflns_limit_l_min -22
_diffrn_reflns_number 79002
_diffrn_reflns_theta_full 30.00
_diffrn_reflns_theta_max 30.00
_diffrn_reflns_theta_min 3.04
_exptl_absorpt_coefficient_mu 2.537
_exptl_absorpt_correction_T_max 0.9053
_exptl_absorpt_correction_T_min 0.6309
_exptl_absorpt_correction_type multi-scan
_exptl_absorpt_process_details
;
SCALE3 ABSPACK, CrysAlisPro, Agilent Technologies (2012) 
;
_exptl_crystal_colour orange
_exptl_crystal_density_diffrn 1.429
_exptl_crystal_density_method 'not measured'
_exptl_crystal_description plate
_exptl_crystal_F_000 1724
_exptl_crystal_size_max 0.20
_exptl_crystal_size_mid 0.20
_exptl_crystal_size_min 0.04
_refine_diff_density_max 1.695
_refine_diff_density_min -1.847
_refine_diff_density_rms 0.177
_refine_ls_extinction_method none
_refine_ls_goodness_of_fit_ref 0.945
_refine_ls_hydrogen_treatment constr
_refine_ls_matrix_type full
_refine_ls_number_parameters 444
_refine_ls_number_reflns 11337
_refine_ls_number_restraints 0
_refine_ls_restrained_S_all 0.945
_refine_ls_R_factor_all 0.0910
_refine_ls_R_factor_gt 0.0500
_refine_ls_shift/su_max 0.002
_refine_ls_shift/su_mean 0.000
_refine_ls_structure_factor_coef Fsqd
_refine_ls_weighting_details 'calc w=1/[\s^2^(Fo^2^)+(0.0100P)^2^+0.0000P] where P=(Fo^2^+2Fc^2^)/3'
_refine_ls_weighting_scheme calc
_refine_ls_wR_factor_gt 0.0667
_refine_ls_wR_factor_ref 0.0742
_reflns_number_gt 7824
_reflns_number_total 11337
_reflns_threshold_expression >2sigma(I)
_cod_data_source_file om400015k_si_003.cif
_cod_data_source_block ybamsph
_cod_depositor_comments
;
The following automatic conversions were performed:

'_symmetry_cell_setting' value 'Monoclinic' changed to 'monoclinic'
according to the built-in table from CIF Core dictionary named
'cif_core.dic' version 2.4.1 from 2010-06-29.

Automatic conversion script
Id: cif_fix_values 1891 2012-01-12 08:04:46Z andrius 
;
_cod_original_cell_volume 3899.81(19)
_cod_original_sg_symbol_H-M P2(1)/n
_cod_database_code 4080117

loop_
_symmetry_equiv_pos_as_xyz
'x, y, z'
'-x+1/2, y+1/2, -z+1/2'
'-x, -y, -z'
'x-1/2, -y-1/2, z-1/2'

loop_
_atom_site_label
_atom_site_type_symbol
_atom_site_fract_x
_atom_site_fract_y
_atom_site_fract_z
_atom_site_U_iso_or_equiv
_atom_site_adp_type
_atom_site_occupancy
_atom_site_symmetry_multiplicity
_atom_site_calc_flag
_atom_site_refinement_flags
Yb1 Yb -0.021409(12) -0.008248(10) 0.592003(12) 0.01184(5) Uani 1 1 d .
S1 S -0.00133(8) 0.12410(6) 0.51459(8) 0.0145(2) Uani 1 1 d .
S2 S 0.15783(6) 0.00119(6) 0.58914(6) 0.0125(2) Uani 1 1 d .
N1 N 0.00876(19) -0.0031(2) 0.74507(19) 0.0113(7) Uani 1 1 d .
N2 N -0.1338(2) -0.03909(19) 0.6453(2) 0.0135(7) Uani 1 1 d .
C1 C -0.0786(3) -0.0262(2) 0.7350(3) 0.0142(9) Uani 1 1 d .
C2 C -0.1121(3) -0.0300(2) 0.8135(3) 0.0170(9) Uani 1 1 d .
C3 C -0.2165(3) -0.0551(3) 0.7860(3) 0.0219(10) Uani 1 1 d .
H3A H -0.2318 -0.0505 0.8394 0.033 Uiso 1 1 calc R
H3B H -0.2245 -0.1085 0.7651 0.033 Uiso 1 1 calc R
H3C H -0.2596 -0.0223 0.7360 0.033 Uiso 1 1 calc R
C4 C -0.1029(3) 0.0508(3) 0.8540(3) 0.0223(11) Uani 1 1 d .
H4A H -0.1332 0.0523 0.8969 0.034 Uiso 1 1 calc R
H4B H -0.1344 0.0876 0.8040 0.034 Uiso 1 1 calc R
H4C H -0.0350 0.0641 0.8870 0.034 Uiso 1 1 calc R
C5 C -0.0497(3) -0.0853(3) 0.8906(3) 0.0274(12) Uani 1 1 d .
H5A H -0.0711 -0.0850 0.9403 0.041 Uiso 1 1 calc R
H5B H 0.0173 -0.0689 0.9151 0.041 Uiso 1 1 calc R
H5C H -0.0555 -0.1372 0.8654 0.041 Uiso 1 1 calc R
C6 C 0.0924(2) 0.0045(2) 0.8301(2) 0.0110(8) Uani 1 1 d .
C7 C 0.1200(3) 0.0758(2) 0.8740(3) 0.0137(9) Uani 1 1 d .
C8 C 0.2010(3) 0.0799(2) 0.9578(3) 0.0162(9) Uani 1 1 d .
H8A H 0.2188 0.1277 0.9890 0.019 Uiso 1 1 calc R
C9 C 0.2560(3) 0.0155(2) 0.9962(3) 0.0155(9) Uani 1 1 d .
H9A H 0.3089 0.0186 1.0549 0.019 Uiso 1 1 calc R
C10 C 0.2337(3) -0.0530(2) 0.9489(3) 0.0176(10) Uani 1 1 d .
H10A H 0.2738 -0.0962 0.9738 0.021 Uiso 1 1 calc R
C11 C 0.1528(3) -0.0598(2) 0.8646(3) 0.0159(9) Uani 1 1 d .
C12 C 0.0675(3) 0.1508(2) 0.8306(3) 0.0178(9) Uani 1 1 d .
H12A H 0.0025 0.1371 0.7828 0.021 Uiso 1 1 calc R
C13 C 0.1223(3) 0.1908(3) 0.7814(3) 0.0254(11) Uani 1 1 d .
H13A H 0.0893 0.2384 0.7528 0.038 Uiso 1 1 calc R
H13B H 0.1250 0.1569 0.7337 0.038 Uiso 1 1 calc R
H13C H 0.1875 0.2027 0.8264 0.038 Uiso 1 1 calc R
C14 C 0.0548(3) 0.2058(2) 0.8984(3) 0.0249(11) Uani 1 1 d .
H14A H 0.0189 0.1803 0.9285 0.037 Uiso 1 1 calc R
H14B H 0.0196 0.2511 0.8652 0.037 Uiso 1 1 calc R
H14C H 0.1177 0.2212 0.9451 0.037 Uiso 1 1 calc R
C15 C 0.1390(3) -0.1353(3) 0.8118(3) 0.0267(11) Uani 1 1 d .
H15A H 0.0790 -0.1309 0.7536 0.032 Uiso 1 1 calc R
C16 C 0.1289(4) -0.2042(3) 0.8642(4) 0.0383(14) Uani 1 1 d .
H16A H 0.0804 -0.1938 0.8873 0.057 Uiso 1 1 calc R
H16B H 0.1903 -0.2149 0.9163 0.057 Uiso 1 1 calc R
H16C H 0.1094 -0.2488 0.8230 0.057 Uiso 1 1 calc R
C17 C 0.2215(4) -0.1496(3) 0.7846(3) 0.0335(13) Uani 1 1 d .
H17A H 0.2120 -0.1988 0.7524 0.050 Uiso 1 1 calc R
H17B H 0.2820 -0.1508 0.8403 0.050 Uiso 1 1 calc R
H17C H 0.2236 -0.1084 0.7438 0.050 Uiso 1 1 calc R
C18 C -0.2256(3) -0.0757(2) 0.6060(3) 0.0120(8) Uani 1 1 d .
C19 C -0.3074(3) -0.0320(2) 0.5529(3) 0.0129(9) Uani 1 1 d .
C20 C -0.3957(3) -0.0693(2) 0.5155(3) 0.0168(9) Uani 1 1 d .
H20A H -0.4518 -0.0405 0.4811 0.020 Uiso 1 1 calc R
C21 C -0.4040(3) -0.1465(2) 0.5271(3) 0.0189(10) Uani 1 1 d .
H21A H -0.4653 -0.1700 0.5021 0.023 Uiso 1 1 calc R
C22 C -0.3232(3) -0.1901(3) 0.5749(3) 0.0201(10) Uani 1 1 d .
H22A H -0.3290 -0.2439 0.5801 0.024 Uiso 1 1 calc R
C23 C -0.2325(3) -0.1554(2) 0.6158(3) 0.0158(9) Uani 1 1 d .
C24 C -0.3027(3) 0.0535(2) 0.5391(3) 0.0156(9) Uani 1 1 d .
H24A H -0.2349 0.0657 0.5518 0.019 Uiso 1 1 calc R
C25 C -0.3652(3) 0.0800(2) 0.4400(3) 0.0216(10) Uani 1 1 d .
H25A H -0.3493 0.0500 0.3965 0.032 Uiso 1 1 calc R
H25B H -0.3532 0.1344 0.4338 0.032 Uiso 1 1 calc R
H25C H -0.4328 0.0726 0.4265 0.032 Uiso 1 1 calc R
C26 C -0.3271(3) 0.0999(2) 0.6074(3) 0.0211(10) Uani 1 1 d .
H26A H -0.2781 0.0912 0.6702 0.032 Uiso 1 1 calc R
H26B H -0.3895 0.0837 0.6036 0.032 Uiso 1 1 calc R
H26C H -0.3292 0.1544 0.5924 0.032 Uiso 1 1 calc R
C27 C -0.1442(3) -0.2052(2) 0.6667(3) 0.0202(10) Uani 1 1 d .
H27A H -0.0907 -0.1705 0.7054 0.024 Uiso 1 1 calc R
C28 C -0.1581(3) -0.2640(3) 0.7311(3) 0.0299(12) Uani 1 1 d .
H28A H -0.1850 -0.2386 0.7695 0.045 Uiso 1 1 calc R
H28B H -0.0963 -0.2869 0.7707 0.045 Uiso 1 1 calc R
H28C H -0.2020 -0.3042 0.6942 0.045 Uiso 1 1 calc R
C29 C -0.1139(3) -0.2459(3) 0.5990(3) 0.0295(13) Uani 1 1 d .
H29A H -0.1048 -0.2081 0.5580 0.044 Uiso 1 1 calc R
H29B H -0.1635 -0.2825 0.5623 0.044 Uiso 1 1 calc R
H29C H -0.0537 -0.2732 0.6333 0.044 Uiso 1 1 calc R
C30 C -0.1042(3) 0.1912(2) 0.4701(3) 0.0215(10) Uani 1 1 d .
H30A H -0.1054 0.2187 0.4155 0.026 Uiso 1 1 calc R
H30B H -0.1648 0.1623 0.4513 0.026 Uiso 1 1 calc R
C31 C -0.0944(3) 0.2474(2) 0.5447(3) 0.0188(10) Uani 1 1 d .
C32 C -0.0324(3) 0.3090(2) 0.5635(3) 0.0246(11) Uani 1 1 d .
H32A H 0.0026 0.3166 0.5274 0.030 Uiso 1 1 calc R
C33 C -0.0206(3) 0.3598(3) 0.6346(4) 0.0301(12) Uani 1 1 d .
H33A H 0.0226 0.4016 0.6471 0.036 Uiso 1 1 calc R
C34 C -0.0711(4) 0.3496(3) 0.6866(4) 0.0335(13) Uani 1 1 d .
H34A H -0.0641 0.3847 0.7344 0.040 Uiso 1 1 calc R
C35 C -0.1320(4) 0.2885(3) 0.6691(4) 0.0316(13) Uani 1 1 d .
H35A H -0.1668 0.2811 0.7053 0.038 Uiso 1 1 calc R
C36 C -0.1430(3) 0.2379(3) 0.6000(3) 0.0226(11) Uani 1 1 d .
H36A H -0.1847 0.1954 0.5896 0.027 Uiso 1 1 calc R
C37 C 0.2317(3) 0.0886(2) 0.6278(3) 0.0150(9) Uani 1 1 d .
H37A H 0.2493 0.1062 0.5781 0.018 Uiso 1 1 calc R
H37B H 0.1933 0.1296 0.6388 0.018 Uiso 1 1 calc R
C38 C 0.3217(3) 0.0766(2) 0.7147(3) 0.0157(9) Uani 1 1 d .
C39 C 0.3187(3) 0.0617(2) 0.7997(3) 0.0186(10) Uani 1 1 d .
H39A H 0.2585 0.0560 0.8022 0.022 Uiso 1 1 calc R
C40 C 0.4011(3) 0.0551(2) 0.8792(3) 0.0208(10) Uani 1 1 d .
H40A H 0.3973 0.0452 0.9361 0.025 Uiso 1 1 calc R
C41 C 0.4889(3) 0.0628(2) 0.8775(3) 0.0190(10) Uani 1 1 d .
H41A H 0.5455 0.0594 0.9332 0.023 Uiso 1 1 calc R
C42 C 0.4948(3) 0.0756(2) 0.7943(3) 0.0200(10) Uani 1 1 d .
H42A H 0.5554 0.0787 0.7924 0.024 Uiso 1 1 calc R
C43 C 0.4115(3) 0.0837(2) 0.7139(3) 0.0172(9) Uani 1 1 d .
H43A H 0.4157 0.0943 0.6574 0.021 Uiso 1 1 calc R

loop_
_atom_site_aniso_label
_atom_site_aniso_U_11
_atom_site_aniso_U_22
_atom_site_aniso_U_33
_atom_site_aniso_U_23
_atom_site_aniso_U_13
_atom_site_aniso_U_12
Yb1 0.01138(7) 0.01646(9) 0.00894(8) -0.00011(9) 0.00549(6) -0.00063(8)
S1 0.0130(5) 0.0146(5) 0.0149(7) 0.0003(4) 0.0050(4) 0.0020(4)
S2 0.0110(4) 0.0163(5) 0.0104(5) -0.0012(5) 0.0047(4) -0.0007(4)
N1 0.0056(13) 0.0204(19) 0.0053(15) 0.0027(15) -0.0004(12) -0.0034(15)
N2 0.0106(17) 0.0213(19) 0.0098(19) 0.0030(15) 0.0055(14) 0.0007(14)
C1 0.0097(18) 0.010(2) 0.024(2) 0.0050(18) 0.0083(18) 0.0026(15)
C2 0.017(2) 0.025(2) 0.010(2) -0.0030(18) 0.0072(18) -0.0048(18)
C3 0.024(2) 0.037(3) 0.011(2) -0.002(2) 0.014(2) -0.006(2)
C4 0.018(2) 0.037(3) 0.016(3) -0.006(2) 0.011(2) -0.008(2)
C5 0.022(3) 0.047(3) 0.016(3) 0.008(2) 0.012(2) -0.003(2)
C6 0.0123(17) 0.018(2) 0.0049(17) 0.0002(18) 0.0053(14) -0.0016(17)
C7 0.014(2) 0.014(2) 0.015(2) 0.0023(18) 0.0077(18) 0.0000(17)
C8 0.017(2) 0.020(2) 0.011(2) -0.0034(18) 0.0063(19) -0.0056(18)
C9 0.0119(18) 0.024(2) 0.011(2) -0.0017(19) 0.0054(16) -0.0010(18)
C10 0.015(2) 0.019(2) 0.016(2) 0.0064(19) 0.0036(19) 0.0010(18)
C11 0.020(2) 0.013(2) 0.014(2) 0.0014(18) 0.0067(19) -0.0009(17)
C12 0.020(2) 0.017(2) 0.017(2) 0.0009(19) 0.008(2) 0.0000(18)
C13 0.030(3) 0.025(3) 0.023(3) 0.009(2) 0.013(2) 0.003(2)
C14 0.030(3) 0.021(3) 0.026(3) -0.003(2) 0.013(2) 0.001(2)
C15 0.021(2) 0.023(3) 0.020(3) -0.003(2) -0.007(2) 0.004(2)
C16 0.035(3) 0.017(3) 0.066(4) -0.004(3) 0.025(3) -0.005(2)
C17 0.058(4) 0.024(3) 0.025(3) 0.004(2) 0.024(3) 0.013(3)
C18 0.012(2) 0.017(2) 0.008(2) -0.0019(17) 0.0043(17) -0.0001(16)
C19 0.013(2) 0.016(2) 0.011(2) -0.0045(17) 0.0057(17) -0.0003(16)
C20 0.012(2) 0.019(2) 0.020(3) -0.0031(19) 0.0081(19) 0.0011(17)
C21 0.014(2) 0.023(2) 0.023(3) -0.005(2) 0.011(2) -0.0068(18)
C22 0.021(2) 0.021(2) 0.022(3) -0.001(2) 0.012(2) -0.0036(19)
C23 0.021(2) 0.016(2) 0.016(2) -0.0006(18) 0.0133(19) -0.0012(18)
C24 0.013(2) 0.019(2) 0.016(2) -0.0015(19) 0.0077(19) 0.0023(17)
C25 0.022(2) 0.015(2) 0.029(3) 0.004(2) 0.013(2) 0.0035(19)
C26 0.018(2) 0.022(2) 0.021(3) -0.008(2) 0.006(2) -0.0033(19)
C27 0.017(2) 0.018(2) 0.025(3) 0.001(2) 0.009(2) -0.0010(18)
C28 0.035(3) 0.028(3) 0.032(3) 0.014(2) 0.019(3) 0.010(2)
C29 0.032(3) 0.027(3) 0.042(4) 0.012(2) 0.027(3) 0.010(2)
C30 0.024(2) 0.016(2) 0.022(3) 0.003(2) 0.007(2) 0.0068(19)
C31 0.019(2) 0.014(2) 0.019(3) 0.0044(19) 0.004(2) 0.0073(18)
C32 0.028(3) 0.018(2) 0.028(3) 0.004(2) 0.012(2) 0.004(2)
C33 0.033(3) 0.010(2) 0.042(3) -0.001(2) 0.011(3) 0.001(2)
C34 0.041(3) 0.024(3) 0.034(3) -0.005(2) 0.014(3) 0.013(2)
C35 0.033(3) 0.034(3) 0.036(3) 0.003(3) 0.022(3) 0.015(2)
C36 0.018(2) 0.020(2) 0.032(3) 0.002(2) 0.013(2) 0.0007(19)
C37 0.021(2) 0.015(2) 0.012(2) -0.0023(18) 0.0110(19) -0.0035(18)
C38 0.014(2) 0.016(2) 0.016(2) -0.0016(18) 0.0044(18) -0.0027(17)
C39 0.015(2) 0.028(3) 0.015(2) -0.004(2) 0.0081(19) -0.0040(19)
C40 0.021(2) 0.027(3) 0.013(2) -0.001(2) 0.006(2) -0.004(2)
C41 0.015(2) 0.017(2) 0.016(2) 0.0006(19) -0.0014(18) -0.0006(18)
C42 0.013(2) 0.019(2) 0.030(3) -0.004(2) 0.011(2) -0.0033(18)
C43 0.021(2) 0.016(2) 0.018(2) -0.0001(19) 0.011(2) -0.0014(18)

loop_
_atom_type_symbol
_atom_type_description
_atom_type_scat_dispersion_real
_atom_type_scat_dispersion_imag
_atom_type_scat_source
C C 0.0033 0.0016 'International Tables Vol C Tables 4.2.6.8 and 6.1.1.4'
H H 0.0000 0.0000 'International Tables Vol C Tables 4.2.6.8 and 6.1.1.4'
N N 0.0061 0.0033 'International Tables Vol C Tables 4.2.6.8 and 6.1.1.4'
S S 0.1246 0.1234 'International Tables Vol C Tables 4.2.6.8 and 6.1.1.4'
Yb Yb -0.3850 5.5486 'International Tables Vol C Tables 4.2.6.8 and 6.1.1.4'

loop_
_geom_angle_atom_site_label_1
_geom_angle_atom_site_label_2
_geom_angle_atom_site_label_3
_geom_angle
_geom_angle_site_symmetry_1
_geom_angle_site_symmetry_3
N1 Yb1 N2 57.17(11) . .
N1 Yb1 S1 116.42(9) . .
N2 Yb1 S1 128.43(8) . .
N1 Yb1 S1 131.75(9) . 3_556
N2 Yb1 S1 111.67(9) . 3_556
S1 Yb1 S1 106.01(3) . 3_556
N1 Yb1 S2 146.75(7) . 3_556
N2 Yb1 S2 92.22(8) . 3_556
S1 Yb1 S2 70.53(3) . 3_556
S1 Yb1 S2 68.05(3) 3_556 3_556
N1 Yb1 S2 105.00(7) . .
N2 Yb1 S2 158.29(8) . .
S1 Yb1 S2 68.65(3) . .
S1 Yb1 S2 69.43(3) 3_556 .
S2 Yb1 S2 107.53(2) 3_556 .
N1 Yb1 C1 28.67(10) . .
N2 Yb1 C1 28.50(11) . .
S1 Yb1 C1 127.43(8) . .
S1 Yb1 C1 126.07(8) 3_556 .
S2 Yb1 C1 119.81(8) 3_556 .
S2 Yb1 C1 132.64(8) . .
N1 Yb1 Yb1 157.66(7) . 3_556
N2 Yb1 Yb1 145.17(8) . 3_556
S1 Yb1 Yb1 53.85(2) . 3_556
S1 Yb1 Yb1 52.16(2) 3_556 3_556
S2 Yb1 Yb1 53.990(19) 3_556 3_556
S2 Yb1 Yb1 53.54(2) . 3_556
C1 Yb1 Yb1 173.65(8) . 3_556
C30 S1 Yb1 118.11(15) . .
C30 S1 Yb1 122.47(15) . 3_556
Yb1 S1 Yb1 73.99(3) . 3_556
C37 S2 Yb1 113.69(13) . 3_556
C37 S2 Yb1 121.23(13) . .
Yb1 S2 Yb1 72.47(2) 3_556 .
C1 N1 C6 126.6(3) . .
C1 N1 Yb1 96.8(2) . .
C6 N1 Yb1 135.5(2) . .
C1 N2 C18 127.4(3) . .
C1 N2 Yb1 96.8(2) . .
C18 N2 Yb1 134.6(3) . .
N2 C1 N1 109.2(3) . .
N2 C1 C2 125.5(3) . .
N1 C1 C2 125.0(4) . .
N2 C1 Yb1 54.7(2) . .
N1 C1 Yb1 54.57(19) . .
C2 C1 Yb1 175.9(3) . .
C4 C2 C5 108.9(4) . .
C4 C2 C3 106.4(3) . .
C5 C2 C3 105.9(3) . .
C4 C2 C1 107.4(3) . .
C5 C2 C1 111.4(3) . .
C3 C2 C1 116.5(3) . .
C7 C6 C11 119.9(3) . .
C7 C6 N1 121.2(4) . .
C11 C6 N1 118.6(4) . .
C8 C7 C6 119.0(4) . .
C8 C7 C12 118.4(4) . .
C6 C7 C12 122.5(4) . .
C9 C8 C7 121.1(4) . .
C10 C9 C8 119.8(4) . .
C9 C10 C11 121.0(4) . .
C10 C11 C6 118.7(4) . .
C10 C11 C15 117.6(4) . .
C6 C11 C15 123.6(4) . .
C14 C12 C7 114.6(4) . .
C14 C12 C13 109.9(4) . .
C7 C12 C13 108.5(3) . .
C16 C15 C17 108.7(4) . .
C16 C15 C11 113.7(4) . .
C17 C15 C11 111.0(4) . .
C23 C18 C19 120.7(4) . .
C23 C18 N2 119.9(4) . .
C19 C18 N2 119.3(4) . .
C20 C19 C18 117.8(4) . .
C20 C19 C24 119.8(4) . .
C18 C19 C24 122.3(4) . .
C21 C20 C19 122.0(4) . .
C20 C21 C22 120.1(4) . .
C21 C22 C23 120.4(4) . .
C22 C23 C18 118.7(4) . .
C22 C23 C27 119.4(4) . .
C18 C23 C27 121.9(4) . .
C19 C24 C26 112.2(4) . .
C19 C24 C25 113.5(4) . .
C26 C24 C25 109.9(3) . .
C29 C27 C23 111.1(4) . .
C29 C27 C28 109.6(4) . .
C23 C27 C28 113.1(4) . .
C31 C30 S1 109.0(3) . .
C32 C31 C36 117.6(4) . .
C32 C31 C30 120.5(4) . .
C36 C31 C30 121.8(4) . .
C31 C32 C33 120.8(5) . .
C34 C33 C32 120.0(5) . .
C33 C34 C35 119.6(5) . .
C36 C35 C34 120.6(5) . .
C35 C36 C31 121.4(4) . .
C38 C37 S2 113.0(3) . .
C43 C38 C39 117.6(4) . .
C43 C38 C37 120.7(4) . .
C39 C38 C37 121.6(4) . .
C40 C39 C38 121.1(4) . .
C39 C40 C41 120.6(4) . .
C40 C41 C42 119.9(4) . .
C41 C42 C43 119.6(4) . .
C42 C43 C38 121.0(4) . .

loop_
_geom_bond_atom_site_label_1
_geom_bond_atom_site_label_2
_geom_bond_distance
_geom_bond_site_symmetry_2
Yb1 N1 2.291(3) .
Yb1 N2 2.294(3) .
Yb1 S1 2.6998(11) .
Yb1 S1 2.7603(10) 3_556
Yb1 S2 2.7716(9) 3_556
Yb1 S2 2.7877(9) .
Yb1 C1 2.792(4) .
Yb1 Yb1 3.2862(4) 3_556
S1 C30 1.854(4) .
S1 Yb1 2.7604(10) 3_556
S2 C37 1.848(4) .
S2 Yb1 2.7717(9) 3_556
N1 C1 1.349(4) .
N1 C6 1.431(4) .
N2 C1 1.341(5) .
N2 C18 1.434(5) .
C1 C2 1.547(5) .
C2 C4 1.533(6) .
C2 C5 1.541(6) .
C2 C3 1.542(5) .
C6 C7 1.405(5) .
C6 C11 1.414(5) .
C7 C8 1.395(6) .
C7 C12 1.542(5) .
C8 C9 1.387(5) .
C9 C10 1.379(5) .
C10 C11 1.403(6) .
C11 C15 1.531(6) .
C12 C14 1.520(5) .
C12 C13 1.543(6) .
C15 C16 1.512(6) .
C15 C17 1.527(6) .
C18 C23 1.410(5) .
C18 C19 1.411(5) .
C19 C20 1.396(5) .
C19 C24 1.514(5) .
C20 C21 1.373(6) .
C21 C22 1.383(6) .
C22 C23 1.406(6) .
C23 C27 1.528(6) .
C24 C26 1.528(5) .
C24 C25 1.538(6) .
C27 C29 1.522(6) .
C27 C28 1.532(6) .
C30 C31 1.503(6) .
C31 C32 1.385(6) .
C31 C36 1.387(6) .
C32 C33 1.392(6) .
C33 C34 1.369(6) .
C34 C35 1.370(7) .
C35 C36 1.367(6) .
C37 C38 1.507(5) .
C38 C43 1.396(5) .
C38 C39 1.402(6) .
C39 C40 1.372(6) .
C40 C41 1.371(5) .
C41 C42 1.389(6) .
C42 C43 1.389(6) .
